data_7160675
loop_
_publ_author_name
'Cheng, Guo'
'Lu, Sen'
'Yu, Jing-Liang'
'Zhang, Qian-Mao'
'Wang, Li-Xin'

_publ_section_title
;
 The design and preparation of novel imidazolinone-backbone chiral N,P
 ligands and their highly effective performances in enantioselective
 allylations.
;
_journal_issue 37
_journal_name_full 'Organic &amp; biomolecular chemistry'
_journal_page_first 8474
_journal_page_last 8478
_journal_paper_doi 10.1039/d5ob01102g
_journal_volume 23
_journal_year 2025
_chemical_absolute_configuration ad
_chemical_formula_moiety 'C32 H33 N2 O3 P'
_chemical_formula_sum 'C32 H33 N2 O3 P'
_chemical_formula_weight 524.57
_space_group_crystal_system orthorhombic
_space_group_IT_number 19
_space_group_name_Hall 'P 2ac 2ab'
_space_group_name_H-M_alt 'P 21 21 21'
_atom_sites_solution_hydrogens mixed
_atom_sites_solution_primary direct
_audit_creation_date 2021-12-31
_audit_creation_method
;
Olex2 1.2
(compiled 2018.05.29 svn.r3508 for OlexSys, GUI svn.r5506)
;
_audit_update_record
;
2022-12-27 deposited with the CCDC.	2025-08-12 downloaded from the CCDC.
;
_cell_angle_alpha 90
_cell_angle_beta 90
_cell_angle_gamma 90
_cell_formula_units_Z 4
_cell_length_a 8.3934(2)
_cell_length_b 16.6786(4)
_cell_length_c 20.8064(7)
_cell_measurement_reflns_used 3755
_cell_measurement_temperature 293(2)
_cell_measurement_theta_max 70.7590
_cell_measurement_theta_min 4.2310
_cell_volume 2912.69(14)
_computing_cell_refinement 'CrysAlisPro 1.171.40.53 (Rigaku OD, 2019)'
_computing_data_collection 'CrysAlisPro 1.171.40.53 (Rigaku OD, 2019)'
_computing_data_reduction 'CrysAlisPro 1.171.40.53 (Rigaku OD, 2019)'
_computing_molecular_graphics 'Olex2 (Dolomanov et al., 2009)'
_computing_publication_material 'Olex2 (Dolomanov et al., 2009)'
_computing_structure_refinement 'ShelXL (Sheldrick, 2015)'
_computing_structure_solution 'ShelXS (Sheldrick, 2008)'
_diffrn_ambient_temperature 293(2)
_diffrn_detector 'CCD plate'
_diffrn_detector_area_resol_mean 16.2312
_diffrn_detector_type Eos
_diffrn_measured_fraction_theta_full 1.000
_diffrn_measured_fraction_theta_max 0.985
_diffrn_measurement_details
;
List of Runs (angles in degrees, time in seconds):

  # Type    Start    End  Width  t~exp~   \w     \q     \k     \f   Frames
#--------------------------------------------------------------------------
  1  \w   -102.00 -17.00   1.00    1.50    --  -33.50 -57.00  60.00   85
  2  \w    -28.00  -2.00   1.00    1.50    --  -33.50 -19.00 -90.00   26
  3  \w    -79.00 -42.00   1.00    1.50    --  -33.50 -19.00 -90.00   37
  4  \w     80.00 107.00   1.00    1.50    --   36.47 178.00   0.00   27
  5  \w     23.00  60.00   1.00    1.50    --   36.47  57.00  30.00   37
  6  \w     66.00  94.00   1.00    1.50    --   36.47  57.00  30.00   28
  7  \w     44.00  69.00   1.00    1.50    --   36.47 -99.00 -90.00   25
  8  \w     43.00  70.00   1.00    7.00    --  108.00-111.00 -30.00   27
  9  \w    100.00 174.00   1.00    7.00    --  108.00 111.00 -60.00   74
 10  \w    152.00 178.00   1.00    7.00    --  108.00  45.00  60.00   26
 11  \w     83.00 137.00   1.00    7.00    --  108.00  30.00 -30.00   54
 12  \w     75.00 111.00   1.00    7.00    --  108.00-111.00 -30.00   36
 13  \w     64.00 139.00   1.00    7.00    --  108.00  15.00 -90.00   75
 14  \w    132.00 176.00   1.00    7.00    --  108.00 111.00 150.00   44
 15  \w    -66.00 -32.00   1.00    2.00    --  -33.50 178.00-180.00   34
 16  \w     57.00  93.00   1.00    2.00    --   36.47 178.00 -90.00   36
 17  \w     67.00  97.00   1.00    2.00    --   36.47  57.00  60.00   30
 18  \w     84.00 110.00   1.00    2.00    --   36.47 178.00  60.00   26
 19  \w     63.00  97.00   1.00    2.00    --   36.47 178.00 120.00   34
 20  \w    107.00 134.00   1.00    7.00    --  108.00 111.00-180.00   27
 21  \w     79.00 128.00   1.00    7.00    --  108.00 -61.00 -60.00   49
 22  \w    105.00 134.00   1.00    7.00    --  108.00 178.00-180.00   29
;
_diffrn_measurement_device 'four-circle diffractometer'
_diffrn_measurement_device_type 'Xcalibur, Eos, Gemini'
_diffrn_measurement_method '\w scans'
_diffrn_orient_matrix_type 'CrysAlisPro convention (1999,Acta A55,543-557)'
_diffrn_orient_matrix_UB_11 -0.0042644000
_diffrn_orient_matrix_UB_12 -0.0716681000
_diffrn_orient_matrix_UB_13 0.0467115000
_diffrn_orient_matrix_UB_21 -0.0294980000
_diffrn_orient_matrix_UB_22 -0.0572514000
_diffrn_orient_matrix_UB_23 -0.0568687000
_diffrn_orient_matrix_UB_31 0.1810625000
_diffrn_orient_matrix_UB_32 -0.0110098000
_diffrn_orient_matrix_UB_33 -0.0081731000
_diffrn_radiation_monochromator graphite
_diffrn_radiation_probe x-ray
_diffrn_radiation_type CuK\a
_diffrn_radiation_wavelength 1.54184
_diffrn_reflns_av_R_equivalents 0.0359
_diffrn_reflns_av_unetI/netI 0.0499
_diffrn_reflns_Laue_measured_fraction_full 1.000
_diffrn_reflns_Laue_measured_fraction_max 0.985
_diffrn_reflns_limit_h_max 10
_diffrn_reflns_limit_h_min -7
_diffrn_reflns_limit_k_max 15
_diffrn_reflns_limit_k_min -20
_diffrn_reflns_limit_l_max 22
_diffrn_reflns_limit_l_min -24
_diffrn_reflns_number 10714
_diffrn_reflns_point_group_measured_fraction_full 0.968
_diffrn_reflns_point_group_measured_fraction_max 0.946
_diffrn_reflns_theta_full 67.684
_diffrn_reflns_theta_max 70.895
_diffrn_reflns_theta_min 3.396
_diffrn_source 'fine-focus sealed X-ray tube'
_diffrn_source_type 'Enhance (Cu) X-ray Source'
_exptl_absorpt_coefficient_mu 1.104
_exptl_absorpt_correction_T_max 1.00000
_exptl_absorpt_correction_T_min 0.92314
_exptl_absorpt_correction_type multi-scan
_exptl_absorpt_process_details
;
CrysAlisPro 1.171.40.53 (Rigaku Oxford Diffraction, 2019)
Empirical absorption correction using spherical harmonics,
 implemented in SCALE3 ABSPACK scaling algorithm.
;
_exptl_crystal_colour colourless
_exptl_crystal_colour_primary colourless
_exptl_crystal_density_diffrn 1.196
_exptl_crystal_description block
_exptl_crystal_F_000 1112
_exptl_crystal_size_max 0.16
_exptl_crystal_size_mid 0.13
_exptl_crystal_size_min 0.1
_refine_diff_density_max 0.140
_refine_diff_density_min -0.149
_refine_diff_density_rms 0.036
_refine_ls_abs_structure_details
;
 Flack x determined using 1623 quotients [(I+)-(I-)]/[(I+)+(I-)]
 (Parsons, Flack and Wagner, Acta Cryst. B69 (2013) 249-259).
;
_refine_ls_abs_structure_Flack 0.012(18)
_refine_ls_extinction_coef 0.0018(3)
_refine_ls_extinction_expression Fc^*^=kFc[1+0.001xFc^2^\l^3^/sin(2\q)]^-1/4^
_refine_ls_extinction_method 'SHELXL-2014/7 (Sheldrick 2014'
_refine_ls_goodness_of_fit_ref 1.042
_refine_ls_hydrogen_treatment mixed
_refine_ls_matrix_type full
_refine_ls_number_parameters 352
_refine_ls_number_reflns 5310
_refine_ls_number_restraints 0
_refine_ls_restrained_S_all 1.042
_refine_ls_R_factor_all 0.0534
_refine_ls_R_factor_gt 0.0445
_refine_ls_shift/su_max 0.001
_refine_ls_shift/su_mean 0.000
_refine_ls_structure_factor_coef Fsqd
_refine_ls_weighting_details 'w=1/[\s^2^(Fo^2^)+(0.0567P)^2^+0.0720P] where P=(Fo^2^+2Fc^2^)/3'
_refine_ls_weighting_scheme calc
_refine_ls_wR_factor_gt 0.1113
_refine_ls_wR_factor_ref 0.1205
_reflns_Friedel_coverage 0.693
_reflns_Friedel_fraction_full 0.927
_reflns_Friedel_fraction_max 0.894
_reflns_number_gt 4612
_reflns_number_total 5310
_reflns_threshold_expression 'I > 2\s(I)'
_cod_data_source_file d5ob01102g1.cif
_cod_data_source_block 202112384
_cod_depositor_comments 'Adding full bibliography for 7160675.cif.'
_cod_original_cell_volume 2912.68(15)
_cod_database_code 7160675
_shelx_shelxl_version_number 2014/7
_chemical_oxdiff_formula C30H3O3N2
_chemical_oxdiff_usercomment r
_shelx_space_group_comment
;
The symmetry employed for this shelxl refinement is uniquely defined
by the following loop, which should always be used as a source of
symmetry information in preference to the above space-group names.
They are only intended as comments.
;
_shelx_estimated_absorpt_t_max 0.898
_shelx_estimated_absorpt_t_min 0.843
_reflns_odcompleteness_completeness 99.87
_reflns_odcompleteness_iscentric 1
_reflns_odcompleteness_theta 66.97
_olex2_refinement_description
;
1. Fixed Uiso
 At 1.2 times of:
  All C(H) groups, All C(H,H) groups
 At 1.5 times of:
  All C(H,H,H) groups
2.a Ternary CH refined with riding coordinates:
 C19(H19)
2.b Secondary CH2 refined with riding coordinates:
 C24(H24A,H24B)
2.c Aromatic/amide H refined with riding coordinates:
 C2(H2A), C3(H3), C4(H4), C5(H5), C6(H6), C8(H8), C9(H9), C10(H10), C11(H11),
 C12(H12), C14(H14), C15(H15), C16(H16), C17(H17), C26(H26), C29(H29), C30(H30)
2.d Idealised Me refined as rotating group:
 C22(H22A,H22B,H22C), C23(H23A,H23B,H23C), C31(H31A,H31B,H31C), C32(H32A,H32B,
 H32C)
;
_olex2_submission_special_instructions 'No special instructions were received'
_oxdiff_exptl_absorpt_empirical_details
;
Empirical correction (ABSPACK) includes:
- Absorption correction using spherical harmonics
- Frame scaling
;
_oxdiff_exptl_absorpt_empirical_full_max 1.160
_oxdiff_exptl_absorpt_empirical_full_min 0.873

loop_
_space_group_symop_operation_xyz
'x, y, z'
'-x+1/2, -y, z+1/2'
'x+1/2, -y+1/2, -z'
'-x, y+1/2, -z+1/2'

loop_
_atom_site_label
_atom_site_type_symbol
_atom_site_fract_x
_atom_site_fract_y
_atom_site_fract_z
_atom_site_U_iso_or_equiv
_atom_site_adp_type
_atom_site_occupancy
_atom_site_site_symmetry_order
_atom_site_calc_flag
_atom_site_refinement_flags_posn
_atom_site_refinement_flags_adp
_atom_site_refinement_flags_occupancy
_atom_site_disorder_assembly
_atom_site_disorder_group
P1 P 0.59519(12) 0.46832(5) 0.44850(5) 0.0476(2) Uani 1 1 d . . . . .
O1 O 0.9243(3) 0.78385(15) 0.32475(16) 0.0624(7) Uani 1 1 d . . . . .
O2 O 0.5320(3) 0.97693(13) 0.23385(15) 0.0528(7) Uani 1 1 d . . . . .
O3 O 0.2482(3) 0.92317(13) 0.21786(14) 0.0504(6) Uani 1 1 d . . . . .
N1 N 0.7567(4) 0.69938(19) 0.37862(15) 0.0509(7) Uani 1 1 d . . . . .
N2 N 0.6777(3) 0.61782(16) 0.29813(14) 0.0415(6) Uani 1 1 d . . . . .
H2 H 0.667(5) 0.565(2) 0.286(2) 0.057(11) Uiso 1 1 d . . . . .
C1 C 0.7157(5) 0.5077(2) 0.51462(19) 0.0545(9) Uani 1 1 d . . . . .
C2 C 0.8645(6) 0.4745(4) 0.5227(3) 0.0907(17) Uani 1 1 d . . . . .
H2A H 0.8994 0.4346 0.4949 0.109 Uiso 1 1 calc R . . . .
C3 C 0.9638(8) 0.5005(6) 0.5728(4) 0.133(3) Uani 1 1 d . . . . .
H3 H 1.0642 0.4779 0.5784 0.159 Uiso 1 1 calc R . . . .
C4 C 0.9113(12) 0.5595(6) 0.6134(3) 0.136(3) Uani 1 1 d . . . . .
H4 H 0.9781 0.5772 0.6461 0.163 Uiso 1 1 calc R . . . .
C5 C 0.7631(11) 0.5931(4) 0.6071(3) 0.109(2) Uani 1 1 d . . . . .
H5 H 0.7280 0.6321 0.6357 0.131 Uiso 1 1 calc R . . . .
C6 C 0.6666(7) 0.5675(3) 0.5568(2) 0.0794(14) Uani 1 1 d . . . . .
H6 H 0.5669 0.5908 0.5513 0.095 Uiso 1 1 calc R . . . .
C7 C 0.4636(5) 0.3973(2) 0.49049(19) 0.0527(9) Uani 1 1 d . . . . .
C8 C 0.4481(6) 0.3929(3) 0.5564(2) 0.0749(13) Uani 1 1 d . . . . .
H8 H 0.5062 0.4273 0.5827 0.090 Uiso 1 1 calc R . . . .
C9 C 0.3455(8) 0.3371(4) 0.5833(3) 0.099(2) Uani 1 1 d . . . . .
H9 H 0.3334 0.3352 0.6277 0.119 Uiso 1 1 calc R . . . .
C10 C 0.2621(8) 0.2851(3) 0.5457(3) 0.0951(19) Uani 1 1 d . . . . .
H10 H 0.1946 0.2473 0.5642 0.114 Uiso 1 1 calc R . . . .
C11 C 0.2790(8) 0.2890(4) 0.4804(3) 0.097(2) Uani 1 1 d . . . . .
H11 H 0.2220 0.2540 0.4543 0.117 Uiso 1 1 calc R . . . .
C12 C 0.3793(7) 0.3442(3) 0.4531(2) 0.0783(14) Uani 1 1 d . . . . .
H12 H 0.3905 0.3457 0.4086 0.094 Uiso 1 1 calc R . . . .
C13 C 0.4577(4) 0.5530(2) 0.43208(17) 0.0450(8) Uani 1 1 d . . . . .
C14 C 0.2993(5) 0.5519(3) 0.4516(2) 0.0594(10) Uani 1 1 d . . . . .
H14 H 0.2624 0.5092 0.4762 0.071 Uiso 1 1 calc R . . . .
C15 C 0.1961(5) 0.6127(3) 0.4356(2) 0.0670(11) Uani 1 1 d . . . . .
H15 H 0.0907 0.6106 0.4492 0.080 Uiso 1 1 calc R . . . .
C16 C 0.2486(5) 0.6766(3) 0.3993(2) 0.0635(11) Uani 1 1 d . . . . .
H16 H 0.1793 0.7181 0.3889 0.076 Uiso 1 1 calc R . . . .
C17 C 0.4048(5) 0.6784(2) 0.3786(2) 0.0551(9) Uani 1 1 d . . . . .
H17 H 0.4397 0.7212 0.3536 0.066 Uiso 1 1 calc R . . . .
C18 C 0.5107(4) 0.6177(2) 0.39436(17) 0.0447(8) Uani 1 1 d . . . . .
C19 C 0.6783(4) 0.6223(2) 0.36808(17) 0.0447(8) Uani 1 1 d . . . . .
H19 H 0.7433 0.5789 0.3859 0.054 Uiso 1 1 calc R . . . .
C20 C 0.8382(4) 0.72490(19) 0.32717(19) 0.0457(8) Uani 1 1 d . . . . .
C21 C 0.8112(4) 0.66449(18) 0.27319(18) 0.0421(7) Uani 1 1 d . . . . .
C22 C 0.9643(4) 0.6159(2) 0.2644(2) 0.0597(10) Uani 1 1 d . . . . .
H22A H 0.9492 0.5771 0.2309 0.090 Uiso 1 1 calc GR . . . .
H22B H 0.9898 0.5890 0.3038 0.090 Uiso 1 1 calc GR . . . .
H22C H 1.0499 0.6513 0.2529 0.090 Uiso 1 1 calc GR . . . .
C23 C 0.7663(6) 0.7365(3) 0.4417(2) 0.0745(13) Uani 1 1 d . . . . .
H23A H 0.6609 0.7482 0.4569 0.112 Uiso 1 1 calc GR . . . .
H23B H 0.8265 0.7853 0.4388 0.112 Uiso 1 1 calc GR . . . .
H23C H 0.8180 0.7005 0.4711 0.112 Uiso 1 1 calc GR . . . .
C24 C 0.7674(4) 0.70602(19) 0.20938(18) 0.0468(8) Uani 1 1 d . . . . .
H24A H 0.8590 0.7364 0.1947 0.056 Uiso 1 1 calc R . . . .
H24B H 0.7457 0.6650 0.1775 0.056 Uiso 1 1 calc R . . . .
C25 C 0.6255(4) 0.76181(18) 0.21281(16) 0.0408(7) Uani 1 1 d . . . . .
C26 C 0.6482(4) 0.84348(18) 0.22397(17) 0.0412(7) Uani 1 1 d . . . . .
H26 H 0.7506 0.8629 0.2308 0.049 Uiso 1 1 calc R . . . .
C27 C 0.5212(4) 0.89606(18) 0.22500(17) 0.0393(7) Uani 1 1 d . . . . .
C28 C 0.3660(4) 0.86697(18) 0.21636(16) 0.0399(7) Uani 1 1 d . . . . .
C29 C 0.3441(4) 0.7860(2) 0.2074(2) 0.0495(9) Uani 1 1 d . . . . .
H29 H 0.2414 0.7657 0.2032 0.059 Uiso 1 1 calc R . . . .
C30 C 0.4732(5) 0.73415(19) 0.20473(19) 0.0491(9) Uani 1 1 d . . . . .
H30 H 0.4560 0.6798 0.1973 0.059 Uiso 1 1 calc R . . . .
C31 C 0.6862(5) 1.0111(2) 0.2364(3) 0.0671(13) Uani 1 1 d . . . . .
H31A H 0.7415 0.9914 0.2735 0.101 Uiso 1 1 calc GR . . . .
H31B H 0.6774 1.0684 0.2390 0.101 Uiso 1 1 calc GR . . . .
H31C H 0.7443 0.9968 0.1983 0.101 Uiso 1 1 calc GR . . . .
C32 C 0.0941(5) 0.8967(3) 0.1993(3) 0.0789(16) Uani 1 1 d . . . . .
H32A H 0.0564 0.8577 0.2296 0.118 Uiso 1 1 calc GR . . . .
H32B H 0.0994 0.8731 0.1573 0.118 Uiso 1 1 calc GR . . . .
H32C H 0.0225 0.9416 0.1985 0.118 Uiso 1 1 calc GR . . . .

loop_
_atom_site_aniso_label
_atom_site_aniso_U_11
_atom_site_aniso_U_22
_atom_site_aniso_U_33
_atom_site_aniso_U_23
_atom_site_aniso_U_13
_atom_site_aniso_U_12
P1 0.0574(5) 0.0430(4) 0.0425(4) 0.0070(4) 0.0080(4) 0.0033(4)
O1 0.0597(16) 0.0479(13) 0.080(2) 0.0081(13) -0.0121(15) -0.0157(12)
O2 0.0392(12) 0.0339(11) 0.0852(19) -0.0014(12) -0.0005(12) -0.0044(9)
O3 0.0325(11) 0.0432(12) 0.0756(18) 0.0042(12) -0.0002(12) -0.0012(9)
N1 0.0554(18) 0.0533(17) 0.0442(17) -0.0006(14) -0.0080(14) -0.0097(14)
N2 0.0469(15) 0.0326(12) 0.0450(15) 0.0031(12) 0.0011(13) -0.0053(11)
C1 0.058(2) 0.057(2) 0.049(2) 0.0162(17) -0.0001(17) -0.0026(17)
C2 0.070(3) 0.138(5) 0.064(3) 0.021(3) 0.002(2) 0.017(3)
C3 0.075(4) 0.243(11) 0.081(4) 0.023(6) -0.023(3) -0.002(5)
C4 0.142(7) 0.200(9) 0.066(4) 0.008(5) -0.046(5) -0.029(7)
C5 0.168(7) 0.095(4) 0.064(3) 0.002(3) -0.034(4) -0.009(5)
C6 0.112(4) 0.063(2) 0.063(3) 0.002(2) -0.020(3) 0.004(3)
C7 0.065(2) 0.0439(18) 0.049(2) 0.0058(16) 0.0051(18) -0.0020(16)
C8 0.097(3) 0.080(3) 0.048(2) 0.009(2) 0.005(2) -0.032(3)
C9 0.126(5) 0.113(4) 0.057(3) 0.018(3) 0.007(3) -0.050(4)
C10 0.112(5) 0.093(4) 0.080(4) 0.019(3) 0.011(3) -0.049(3)
C11 0.126(5) 0.087(4) 0.079(4) -0.004(3) -0.003(4) -0.053(4)
C12 0.114(4) 0.073(3) 0.048(2) -0.002(2) 0.002(3) -0.031(3)
C13 0.0453(18) 0.0472(17) 0.0425(18) 0.0024(14) 0.0009(14) 0.0035(13)
C14 0.054(2) 0.067(2) 0.058(2) 0.006(2) 0.0117(19) 0.0008(17)
C15 0.047(2) 0.079(3) 0.075(3) -0.006(2) 0.009(2) 0.0045(19)
C16 0.054(2) 0.065(2) 0.072(3) -0.003(2) -0.007(2) 0.0180(19)
C17 0.056(2) 0.0491(18) 0.060(2) 0.0088(17) -0.002(2) 0.0047(17)
C18 0.0461(19) 0.0451(17) 0.0430(18) 0.0028(15) -0.0030(15) 0.0006(14)
C19 0.0462(18) 0.0399(15) 0.048(2) 0.0100(15) -0.0034(15) 0.0030(14)
C20 0.0422(18) 0.0378(15) 0.057(2) 0.0101(15) -0.0084(16) 0.0000(13)
C21 0.0414(17) 0.0340(14) 0.0509(19) 0.0087(14) 0.0008(15) 0.0026(13)
C22 0.050(2) 0.0473(18) 0.081(3) 0.0119(19) 0.008(2) 0.0116(16)
C23 0.080(3) 0.088(3) 0.056(3) -0.016(2) -0.010(2) -0.013(3)
C24 0.0516(19) 0.0401(16) 0.049(2) 0.0082(15) 0.0074(16) 0.0044(14)
C25 0.0493(19) 0.0382(14) 0.0348(15) 0.0080(13) -0.0013(14) 0.0032(13)
C26 0.0365(16) 0.0390(15) 0.0481(18) 0.0074(14) -0.0022(14) -0.0050(12)
C27 0.0394(16) 0.0332(14) 0.0453(17) 0.0042(13) -0.0004(14) -0.0048(12)
C28 0.0389(17) 0.0392(15) 0.0417(17) 0.0047(13) -0.0028(13) -0.0024(12)
C29 0.0424(18) 0.0408(16) 0.065(2) 0.0056(16) -0.0120(17) -0.0118(14)
C30 0.059(2) 0.0316(14) 0.057(2) 0.0024(15) -0.0139(18) -0.0057(14)
C31 0.045(2) 0.0436(19) 0.113(4) -0.003(2) -0.005(2) -0.0116(15)
C32 0.0351(19) 0.058(2) 0.144(5) 0.003(3) -0.013(3) 0.0021(17)

loop_
_atom_type_symbol
_atom_type_description
_atom_type_scat_dispersion_real
_atom_type_scat_dispersion_imag
_atom_type_scat_source
C C 0.0181 0.0091 'International Tables Vol C Tables 4.2.6.8 and 6.1.1.4'
H H 0.0000 0.0000 'International Tables Vol C Tables 4.2.6.8 and 6.1.1.4'
N N 0.0311 0.0180 'International Tables Vol C Tables 4.2.6.8 and 6.1.1.4'
O O 0.0492 0.0322 'International Tables Vol C Tables 4.2.6.8 and 6.1.1.4'
P P 0.2955 0.4335 'International Tables Vol C Tables 4.2.6.8 and 6.1.1.4'

loop_
_geom_angle_atom_site_label_1
_geom_angle_atom_site_label_2
_geom_angle_atom_site_label_3
_geom_angle
_geom_angle_site_symmetry_1
_geom_angle_site_symmetry_3
_geom_angle_publ_flag
C1 P1 C7 101.88(18) . . ?
C1 P1 C13 102.07(17) . . ?
C7 P1 C13 101.79(17) . . ?
C27 O2 C31 117.7(3) . . ?
C28 O3 C32 116.2(3) . . ?
C20 N1 C19 112.9(3) . . ?
C20 N1 C23 123.9(3) . . ?
C23 N1 C19 122.4(3) . . ?
C19 N2 H2 109(3) . . ?
C19 N2 C21 109.0(3) . . ?
C21 N2 H2 119(3) . . ?
C2 C1 P1 116.7(4) . . ?
C2 C1 C6 118.7(5) . . ?
C6 C1 P1 124.6(3) . . ?
C1 C2 H2A 119.8 . . ?
C1 C2 C3 120.4(7) . . ?
C3 C2 H2A 119.8 . . ?
C2 C3 H3 120.4 . . ?
C4 C3 C2 119.3(7) . . ?
C4 C3 H3 120.4 . . ?
C3 C4 H4 119.1 . . ?
C3 C4 C5 121.8(7) . . ?
C5 C4 H4 119.1 . . ?
C4 C5 H5 120.8 . . ?
C4 C5 C6 118.3(7) . . ?
C6 C5 H5 120.8 . . ?
C1 C6 H6 119.2 . . ?
C5 C6 C1 121.5(6) . . ?
C5 C6 H6 119.2 . . ?
C8 C7 P1 124.2(3) . . ?
C12 C7 P1 117.1(3) . . ?
C12 C7 C8 118.7(4) . . ?
C7 C8 H8 120.1 . . ?
C7 C8 C9 119.7(5) . . ?
C9 C8 H8 120.1 . . ?
C8 C9 H9 119.5 . . ?
C10 C9 C8 121.0(5) . . ?
C10 C9 H9 119.5 . . ?
C9 C10 H10 120.5 . . ?
C9 C10 C11 119.1(5) . . ?
C11 C10 H10 120.5 . . ?
C10 C11 H11 119.7 . . ?
C10 C11 C12 120.5(5) . . ?
C12 C11 H11 119.7 . . ?
C7 C12 H12 119.5 . . ?
C11 C12 C7 120.9(5) . . ?
C11 C12 H12 119.5 . . ?
C14 C13 P1 122.1(3) . . ?
C14 C13 C18 118.4(3) . . ?
C18 C13 P1 119.3(3) . . ?
C13 C14 H14 119.3 . . ?
C15 C14 C13 121.5(4) . . ?
C15 C14 H14 119.3 . . ?
C14 C15 H15 119.9 . . ?
C14 C15 C16 120.1(4) . . ?
C16 C15 H15 119.9 . . ?
C15 C16 H16 120.3 . . ?
C15 C16 C17 119.5(4) . . ?
C17 C16 H16 120.3 . . ?
C16 C17 H17 119.4 . . ?
C16 C17 C18 121.2(4) . . ?
C18 C17 H17 119.4 . . ?
C13 C18 C19 122.4(3) . . ?
C17 C18 C13 119.3(3) . . ?
C17 C18 C19 118.3(3) . . ?
N1 C19 C18 114.2(3) . . ?
N1 C19 H19 110.1 . . ?
N2 C19 N1 101.3(3) . . ?
N2 C19 C18 110.8(3) . . ?
N2 C19 H19 110.1 . . ?
C18 C19 H19 110.1 . . ?
O1 C20 N1 126.2(4) . . ?
O1 C20 C21 126.1(4) . . ?
N1 C20 C21 107.6(3) . . ?
N2 C21 C20 101.8(3) . . ?
N2 C21 C22 113.9(3) . . ?
N2 C21 C24 111.3(3) . . ?
C20 C21 C22 108.2(3) . . ?
C20 C21 C24 111.9(3) . . ?
C22 C21 C24 109.5(3) . . ?
C21 C22 H22A 109.5 . . ?
C21 C22 H22B 109.5 . . ?
C21 C22 H22C 109.5 . . ?
H22A C22 H22B 109.5 . . ?
H22A C22 H22C 109.5 . . ?
H22B C22 H22C 109.5 . . ?
N1 C23 H23A 109.5 . . ?
N1 C23 H23B 109.5 . . ?
N1 C23 H23C 109.5 . . ?
H23A C23 H23B 109.5 . . ?
H23A C23 H23C 109.5 . . ?
H23B C23 H23C 109.5 . . ?
C21 C24 H24A 108.5 . . ?
C21 C24 H24B 108.5 . . ?
H24A C24 H24B 107.5 . . ?
C25 C24 C21 115.0(3) . . ?
C25 C24 H24A 108.5 . . ?
C25 C24 H24B 108.5 . . ?
C26 C25 C24 120.1(3) . . ?
C30 C25 C24 121.5(3) . . ?
C30 C25 C26 118.4(3) . . ?
C25 C26 H26 119.4 . . ?
C27 C26 C25 121.2(3) . . ?
C27 C26 H26 119.4 . . ?
O2 C27 C26 125.4(3) . . ?
O2 C27 C28 114.9(3) . . ?
C26 C27 C28 119.7(3) . . ?
O3 C28 C27 115.7(3) . . ?
O3 C28 C29 125.6(3) . . ?
C29 C28 C27 118.8(3) . . ?
C28 C29 H29 119.6 . . ?
C28 C29 C30 120.8(3) . . ?
C30 C29 H29 119.6 . . ?
C25 C30 C29 121.0(3) . . ?
C25 C30 H30 119.5 . . ?
C29 C30 H30 119.5 . . ?
O2 C31 H31A 109.5 . . ?
O2 C31 H31B 109.5 . . ?
O2 C31 H31C 109.5 . . ?
H31A C31 H31B 109.5 . . ?
H31A C31 H31C 109.5 . . ?
H31B C31 H31C 109.5 . . ?
O3 C32 H32A 109.5 . . ?
O3 C32 H32B 109.5 . . ?
O3 C32 H32C 109.5 . . ?
H32A C32 H32B 109.5 . . ?
H32A C32 H32C 109.5 . . ?
H32B C32 H32C 109.5 . . ?

loop_
_geom_bond_atom_site_label_1
_geom_bond_atom_site_label_2
_geom_bond_distance
_geom_bond_site_symmetry_2
_geom_bond_publ_flag
P1 C1 1.829(4) . ?
P1 C7 1.840(4) . ?
P1 C13 1.855(3) . ?
O1 C20 1.221(4) . ?
O2 C27 1.364(4) . ?
O2 C31 1.415(4) . ?
O3 C28 1.363(4) . ?
O3 C32 1.420(5) . ?
N1 C19 1.461(4) . ?
N1 C20 1.340(5) . ?
N1 C23 1.454(5) . ?
N2 H2 0.92(4) . ?
N2 C19 1.457(4) . ?
N2 C21 1.460(4) . ?
C1 C2 1.377(7) . ?
C1 C6 1.391(6) . ?
C2 H2A 0.9300 . ?
C2 C3 1.404(9) . ?
C3 H3 0.9300 . ?
C3 C4 1.369(11) . ?
C4 H4 0.9300 . ?
C4 C5 1.371(11) . ?
C5 H5 0.9300 . ?
C5 C6 1.390(8) . ?
C6 H6 0.9300 . ?
C7 C8 1.380(6) . ?
C7 C12 1.375(6) . ?
C8 H8 0.9300 . ?
C8 C9 1.385(6) . ?
C9 H9 0.9300 . ?
C9 C10 1.363(8) . ?
C10 H10 0.9300 . ?
C10 C11 1.368(8) . ?
C11 H11 0.9300 . ?
C11 C12 1.370(7) . ?
C12 H12 0.9300 . ?
C13 C14 1.390(5) . ?
C13 C18 1.407(5) . ?
C14 H14 0.9300 . ?
C14 C15 1.374(6) . ?
C15 H15 0.9300 . ?
C15 C16 1.378(6) . ?
C16 H16 0.9300 . ?
C16 C17 1.381(6) . ?
C17 H17 0.9300 . ?
C17 C18 1.388(5) . ?
C18 C19 1.511(5) . ?
C19 H19 0.9800 . ?
C20 C21 1.526(5) . ?
C21 C22 1.530(5) . ?
C21 C24 1.542(5) . ?
C22 H22A 0.9600 . ?
C22 H22B 0.9600 . ?
C22 H22C 0.9600 . ?
C23 H23A 0.9600 . ?
C23 H23B 0.9600 . ?
C23 H23C 0.9600 . ?
C24 H24A 0.9700 . ?
C24 H24B 0.9700 . ?
C24 C25 1.513(4) . ?
C25 C26 1.395(4) . ?
C25 C30 1.370(5) . ?
C26 H26 0.9300 . ?
C26 C27 1.380(5) . ?
C27 C28 1.402(4) . ?
C28 C29 1.376(4) . ?
C29 H29 0.9300 . ?
C29 C30 1.388(5) . ?
C30 H30 0.9300 . ?
C31 H31A 0.9600 . ?
C31 H31B 0.9600 . ?
C31 H31C 0.9600 . ?
C32 H32A 0.9600 . ?
C32 H32B 0.9600 . ?
C32 H32C 0.9600 . ?

loop_
_geom_hbond_atom_site_label_D
_geom_hbond_atom_site_label_H
_geom_hbond_atom_site_label_A
_geom_hbond_distance_DH
_geom_hbond_distance_HA
_geom_hbond_distance_DA
_geom_hbond_angle_DHA
_geom_hbond_site_symmetry_A
N2 H2 O2 0.92(4) 2.26(4) 3.011(4) 138(3) 4_645
N2 H2 O3 0.92(4) 2.47(4) 3.322(3) 154(4) 4_645

loop_
_geom_torsion_atom_site_label_1
_geom_torsion_atom_site_label_2
_geom_torsion_atom_site_label_3
_geom_torsion_atom_site_label_4
_geom_torsion
_geom_torsion_site_symmetry_1
_geom_torsion_site_symmetry_2
_geom_torsion_site_symmetry_3
_geom_torsion_site_symmetry_4
_geom_torsion_publ_flag
P1 C1 C2 C3 -179.2(5) . . . . ?
P1 C1 C6 C5 178.3(5) . . . . ?
P1 C7 C8 C9 180.0(5) . . . . ?
P1 C7 C12 C11 179.8(5) . . . . ?
P1 C13 C14 C15 -175.7(3) . . . . ?
P1 C13 C18 C17 175.8(3) . . . . ?
P1 C13 C18 C19 -1.9(5) . . . . ?
O1 C20 C21 N2 -169.5(3) . . . . ?
O1 C20 C21 C22 70.2(4) . . . . ?
O1 C20 C21 C24 -50.6(5) . . . . ?
O2 C27 C28 O3 0.1(5) . . . . ?
O2 C27 C28 C29 -179.7(3) . . . . ?
O3 C28 C29 C30 178.0(4) . . . . ?
N1 C20 C21 N2 13.5(3) . . . . ?
N1 C20 C21 C22 -106.8(3) . . . . ?
N1 C20 C21 C24 132.4(3) . . . . ?
N2 C21 C24 C25 58.1(4) . . . . ?
C1 P1 C7 C8 11.7(4) . . . . ?
C1 P1 C7 C12 -166.6(4) . . . . ?
C1 P1 C13 C14 -104.1(4) . . . . ?
C1 P1 C13 C18 81.0(3) . . . . ?
C1 C2 C3 C4 -0.2(11) . . . . ?
C2 C1 C6 C5 -1.0(8) . . . . ?
C2 C3 C4 C5 1.0(13) . . . . ?
C3 C4 C5 C6 -1.7(12) . . . . ?
C4 C5 C6 C1 1.7(10) . . . . ?
C6 C1 C2 C3 0.2(8) . . . . ?
C7 P1 C1 C2 98.8(4) . . . . ?
C7 P1 C1 C6 -80.5(4) . . . . ?
C7 P1 C13 C14 1.0(4) . . . . ?
C7 P1 C13 C18 -173.9(3) . . . . ?
C7 C8 C9 C10 1.5(10) . . . . ?
C8 C7 C12 C11 1.4(8) . . . . ?
C8 C9 C10 C11 -0.9(11) . . . . ?
C9 C10 C11 C12 0.5(11) . . . . ?
C10 C11 C12 C7 -0.8(10) . . . . ?
C12 C7 C8 C9 -1.7(8) . . . . ?
C13 P1 C1 C2 -156.2(4) . . . . ?
C13 P1 C1 C6 24.5(4) . . . . ?
C13 P1 C7 C8 -93.5(4) . . . . ?
C13 P1 C7 C12 88.2(4) . . . . ?
C13 C14 C15 C16 -0.1(7) . . . . ?
C13 C18 C19 N1 -131.9(4) . . . . ?
C13 C18 C19 N2 114.4(4) . . . . ?
C14 C13 C18 C17 0.7(6) . . . . ?
C14 C13 C18 C19 -177.0(4) . . . . ?
C14 C15 C16 C17 0.9(7) . . . . ?
C15 C16 C17 C18 -1.0(7) . . . . ?
C16 C17 C18 C13 0.1(6) . . . . ?
C16 C17 C18 C19 178.0(4) . . . . ?
C17 C18 C19 N1 50.3(5) . . . . ?
C17 C18 C19 N2 -63.3(4) . . . . ?
C18 C13 C14 C15 -0.8(6) . . . . ?
C19 N1 C20 O1 -173.8(3) . . . . ?
C19 N1 C20 C21 3.2(4) . . . . ?
C19 N2 C21 C20 -25.4(3) . . . . ?
C19 N2 C21 C22 90.8(4) . . . . ?
C19 N2 C21 C24 -144.8(3) . . . . ?
C20 N1 C19 N2 -18.5(4) . . . . ?
C20 N1 C19 C18 -137.6(3) . . . . ?
C20 C21 C24 C25 -55.1(4) . . . . ?
C21 N2 C19 N1 27.1(3) . . . . ?
C21 N2 C19 C18 148.6(3) . . . . ?
C21 C24 C25 C26 93.7(4) . . . . ?
C21 C24 C25 C30 -86.7(4) . . . . ?
C22 C21 C24 C25 -175.1(3) . . . . ?
C23 N1 C19 N2 171.3(4) . . . . ?
C23 N1 C19 C18 52.2(5) . . . . ?
C23 N1 C20 O1 -3.8(6) . . . . ?
C23 N1 C20 C21 173.2(4) . . . . ?
C24 C25 C26 C27 177.6(3) . . . . ?
C24 C25 C30 C29 -179.4(4) . . . . ?
C25 C26 C27 O2 -178.2(3) . . . . ?
C25 C26 C27 C28 1.7(5) . . . . ?
C26 C25 C30 C29 0.1(5) . . . . ?
C26 C27 C28 O3 -179.8(3) . . . . ?
C26 C27 C28 C29 0.4(5) . . . . ?
C27 C28 C29 C30 -2.2(6) . . . . ?
C28 C29 C30 C25 2.0(6) . . . . ?
C30 C25 C26 C27 -1.9(5) . . . . ?
C31 O2 C27 C26 6.1(6) . . . . ?
C31 O2 C27 C28 -173.8(4) . . . . ?
C32 O3 C28 C27 170.5(4) . . . . ?
C32 O3 C28 C29 -9.7(6) . . . . ?
